data_4511259
loop_
_publ_author_name
'Mistri, Soumen'
'Zangrando, Ennio'
'Figuerola, Albert'
'Adhikary, Amit'
'Konar, Sanjit'
'Cano, Joan'
'Manna, Subal Chandra'

_publ_section_title
;
 Syntheses, Crystal Structures, and Magnetic Properties of Metal--Organic
 Hybrid Materials of Mn(II)/Co(II): Three-Fold Interpenetrated
 \a-Polonium-like Network in One of Them
;
_journal_issue 7
_journal_name_full 'Crystal Growth &amp; Design'
_journal_page_first 3276
_journal_paper_doi 10.1021/cg500162x
_journal_volume 14
_journal_year 2014
_chemical_formula_moiety 'C22 H22 Co N2 O9, 4(H2 O)'
_chemical_formula_sum 'C22 H30 Co N2 O13'
_chemical_formula_weight 589.41
_chemical_name_systematic
;
 ?
;
_space_group_IT_number 2
_symmetry_cell_setting triclinic
_symmetry_space_group_name_Hall '-P 1'
_symmetry_space_group_name_H-M 'P -1'
_atom_sites_solution_hydrogens geom
_atom_sites_solution_primary direct
_atom_sites_solution_secondary difmap
_audit_creation_method SHELXL-97
_cell_angle_alpha 87.947(11)
_cell_angle_beta 83.923(10)
_cell_angle_gamma 72.251(12)
_cell_formula_units_Z 2
_cell_length_a 7.5539(9)
_cell_length_b 8.4979(8)
_cell_length_c 20.6375(12)
_cell_measurement_temperature 296(2)
_cell_volume 1254.6(2)
_computing_cell_refinement 'Bruker SMART'
_computing_data_collection 'Bruker SMART'
_computing_data_reduction 'Bruker SAINT'
_computing_molecular_graphics 'Ortep3/windows (Farrugia,1997)'
_computing_publication_material 'Wingx 1.80.05 (Farrugia, 1999)'
_computing_structure_refinement 'SHELXL-97 (Sheldrick, 1997)'
_computing_structure_solution 'SHELXS-97 (Sheldrick, 1990)'
_diffrn_ambient_temperature 296(2)
_diffrn_measured_fraction_theta_full 0.988
_diffrn_measured_fraction_theta_max 0.988
_diffrn_measurement_device_type 'CCD area detector'
_diffrn_measurement_method '\p and \w scans'
_diffrn_radiation_monochromator graphite
_diffrn_radiation_source 'fine-focus sealed tube'
_diffrn_radiation_type MoK\a
_diffrn_radiation_wavelength 0.71073
_diffrn_reflns_av_R_equivalents 0.0239
_diffrn_reflns_av_sigmaI/netI 0.0222
_diffrn_reflns_limit_h_max 9
_diffrn_reflns_limit_h_min -9
_diffrn_reflns_limit_k_max 10
_diffrn_reflns_limit_k_min -10
_diffrn_reflns_limit_l_max 26
_diffrn_reflns_limit_l_min -26
_diffrn_reflns_number 19599
_diffrn_reflns_theta_full 27.11
_diffrn_reflns_theta_max 27.11
_diffrn_reflns_theta_min 1.98
_exptl_absorpt_coefficient_mu 0.756
_exptl_absorpt_process_details 'SADABS (Sheldrick, 1996)'
_exptl_crystal_density_diffrn 1.560
_exptl_crystal_density_method 'not measured'
_exptl_crystal_F_000 614
_refine_diff_density_max 0.910
_refine_diff_density_min -0.631
_refine_diff_density_rms 0.058
_refine_ls_extinction_method none
_refine_ls_goodness_of_fit_ref 1.071
_refine_ls_hydrogen_treatment mixed
_refine_ls_matrix_type full
_refine_ls_number_parameters 376
_refine_ls_number_reflns 5467
_refine_ls_number_restraints 2
_refine_ls_restrained_S_all 1.073
_refine_ls_R_factor_all 0.0415
_refine_ls_R_factor_gt 0.0355
_refine_ls_shift/su_max 0.002
_refine_ls_shift/su_mean 0.000
_refine_ls_structure_factor_coef Fsqd
_refine_ls_weighting_details 'calc w=1/[\s^2^(Fo^2^)+(0.0593P)^2^+0.5720P] where P=(Fo^2^+2Fc^2^)/3'
_refine_ls_weighting_scheme calc
_refine_ls_wR_factor_gt 0.1066
_refine_ls_wR_factor_ref 0.1111
_reflns_number_gt 4667
_reflns_number_total 5467
_reflns_threshold_expression >2\s(I)
_cod_data_source_file cg500162x_si_002.cif
_cod_data_source_block complex-2
_cod_depositor_comments 'Adding full bibliography for 4511258--4511260.cif.'
_cod_database_code 4511259

loop_
_symmetry_equiv_pos_as_xyz
'x, y, z'
'-x, -y, -z'

loop_
_atom_site_label
_atom_site_type_symbol
_atom_site_fract_x
_atom_site_fract_y
_atom_site_fract_z
_atom_site_U_iso_or_equiv
_atom_site_adp_type
_atom_site_occupancy
_atom_site_symmetry_multiplicity
_atom_site_calc_flag
_atom_site_refinement_flags
Co1 Co 0.0000 0.5000 0.5000 0.02459(11) Uani 1 2 d S
Co2 Co 1.0000 -1.0000 0.0000 0.03014(11) Uani 1 2 d S
O1W O -0.2156(2) 0.56995(19) 0.43891(7) 0.0337(3) Uani 1 1 d .
H1A H -0.200(4) 0.486(4) 0.4198(14) 0.051 Uiso 1 1 d .
H1B H -0.309(4) 0.596(4) 0.4565(14) 0.051 Uiso 1 1 d .
O2W O 0.7815(2) -0.9115(2) -0.05885(8) 0.0430(4) Uani 1 1 d .
H2A H 0.800(4) -0.987(4) -0.0837(15) 0.065 Uiso 1 1 d .
H2B H 0.673(5) -0.870(4) -0.0452(15) 0.065 Uiso 1 1 d .
O3W O 1.1637(3) -0.8809(2) -0.06460(9) 0.0517(4) Uani 1 1 d .
H3A H 1.225(5) -0.826(4) -0.0497(16) 0.078 Uiso 1 1 d .
H3B H 1.159(5) -0.880(4) -0.1025(17) 0.078 Uiso 1 1 d .
N1 N 0.2026(2) 0.5598(2) 0.37307(7) 0.0320(3) Uani 1 1 d .
N2 N 0.3827(2) 0.3184(2) 0.04461(7) 0.0346(4) Uani 1 1 d .
O1 O 0.1655(2) 0.60561(19) 0.43584(6) 0.0393(3) Uani 1 1 d .
O2 O 0.4114(2) 0.2685(2) -0.01699(7) 0.0455(4) Uani 1 1 d .
O4 O -0.0678(2) 0.28979(19) 0.37109(7) 0.0472(4) Uani 1 1 d .
C1 C 0.3493(3) 0.4281(3) 0.35504(9) 0.0369(4) Uani 1 1 d .
H1 H 0.4246 0.3689 0.3860 0.044 Uiso 1 1 calc R
C2 C 0.3882(3) 0.3806(3) 0.29073(9) 0.0349(4) Uani 1 1 d .
H2 H 0.4893 0.2888 0.2787 0.042 Uiso 1 1 calc R
C3 C 0.2785(3) 0.4681(2) 0.24350(8) 0.0288(4) Uani 1 1 d .
C4 C 0.1300(3) 0.6051(2) 0.26447(9) 0.0344(4) Uani 1 1 d .
H4 H 0.0542 0.6680 0.2344 0.041 Uiso 1 1 calc R
C5 C 0.0941(3) 0.6485(2) 0.32917(9) 0.0353(4) Uani 1 1 d .
H5 H -0.0060 0.7400 0.3425 0.042 Uiso 1 1 calc R
C6 C 0.4614(3) 0.2138(3) 0.09115(10) 0.0374(4) Uani 1 1 d .
H6 H 0.5374 0.1081 0.0798 0.045 Uiso 1 1 calc R
C7 C 0.4310(3) 0.2611(2) 0.15541(9) 0.0353(4) Uani 1 1 d .
H7 H 0.4877 0.1871 0.1869 0.042 Uiso 1 1 calc R
C8 C 0.3169(3) 0.4179(2) 0.17406(8) 0.0284(4) Uani 1 1 d .
C9 C 0.2416(3) 0.5236(2) 0.12435(9) 0.0365(4) Uani 1 1 d .
H9 H 0.1665 0.6305 0.1345 0.044 Uiso 1 1 calc R
C10 C 0.2761(3) 0.4733(3) 0.06038(9) 0.0388(5) Uani 1 1 d .
H10 H 0.2255 0.5466 0.0278 0.047 Uiso 1 1 calc R
O3 O 0.1047(2) 0.27180(17) 0.45401(6) 0.0367(3) Uani 1 1 d .
O5 O 0.8999(2) -0.78180(18) 0.04903(7) 0.0424(4) Uani 1 1 d .
O6 O 1.0469(2) -0.83293(18) 0.13926(7) 0.0412(3) Uani 1 1 d .
C11 C 0.0701(3) 0.2203(2) 0.40118(9) 0.0333(4) Uani 1 1 d .
C12 C 0.2130(3) 0.0687(2) 0.37415(10) 0.0378(4) Uani 1 1 d .
H12 H 0.2877 -0.0021 0.4027 0.045 Uiso 1 1 calc R
C13 C 0.2395(3) 0.0293(2) 0.31174(9) 0.0316(4) Uani 1 1 d .
H13 H 0.1562 0.0963 0.2847 0.038 Uiso 1 1 calc R
C14 C 0.3877(3) -0.1100(2) 0.28112(8) 0.0276(4) Uani 1 1 d .
C15 C 0.5185(3) -0.2224(2) 0.31628(9) 0.0325(4) Uani 1 1 d .
H15 H 0.5168 -0.2076 0.3608 0.039 Uiso 1 1 calc R
C16 C 0.6503(3) -0.3554(2) 0.28564(9) 0.0322(4) Uani 1 1 d .
H16 H 0.7360 -0.4296 0.3099 0.039 Uiso 1 1 calc R
C17 C 0.6578(2) -0.3811(2) 0.21877(8) 0.0271(4) Uani 1 1 d .
C18 C 0.5302(3) -0.2664(2) 0.18310(8) 0.0297(4) Uani 1 1 d .
H18 H 0.5346 -0.2793 0.1383 0.036 Uiso 1 1 calc R
C19 C 0.3972(3) -0.1336(2) 0.21402(8) 0.0302(4) Uani 1 1 d .
H19 H 0.3125 -0.0586 0.1897 0.036 Uiso 1 1 calc R
C20 C 0.7914(3) -0.5323(2) 0.19011(9) 0.0305(4) Uani 1 1 d .
H20 H 0.8753 -0.5992 0.2170 0.037 Uiso 1 1 calc R
C21 C 0.8027(3) -0.5816(2) 0.12951(9) 0.0334(4) Uani 1 1 d .
H21 H 0.7284 -0.5113 0.1008 0.040 Uiso 1 1 calc R
C22 C 0.9285(3) -0.7441(2) 0.10476(9) 0.0311(4) Uani 1 1 d .
O4W O 0.4230(3) 0.7074(3) 0.49712(9) 0.0629(5) Uani 1 1 d D
H4A H 0.3412 0.6874 0.4760 0.094 Uiso 1 1 d RD
H4B H 0.3510 0.8133 0.5108 0.094 Uiso 1 1 d RD
O5W O -0.2469(3) 0.0717(3) 0.32565(11) 0.0684(6) Uani 1 1 d .
H5B H -0.188(5) 0.143(5) 0.3367(18) 0.103 Uiso 1 1 d .
H5A H -0.263(6) 0.026(5) 0.359(2) 0.103 Uiso 1 1 d .
O6W O -0.1378(3) -0.0544(3) 0.19559(10) 0.0674(6) Uani 1 1 d .
H6B H -0.088(5) 0.024(5) 0.1832(19) 0.101 Uiso 1 1 d .
H6A H -0.174(6) -0.030(5) 0.232(2) 0.101 Uiso 1 1 d .
O7W O 0.3110(5) 0.0387(3) 0.54078(12) 0.1059(9) Uani 1 1 d .
H7A H 0.2202 0.1038 0.5228 0.159 Uiso 1 1 d R
H7B H 0.3807 0.0946 0.5503 0.159 Uiso 1 1 d R

loop_
_atom_site_aniso_label
_atom_site_aniso_U_11
_atom_site_aniso_U_22
_atom_site_aniso_U_33
_atom_site_aniso_U_23
_atom_site_aniso_U_13
_atom_site_aniso_U_12
Co1 0.02675(19) 0.02674(18) 0.01630(16) -0.00619(12) -0.00195(12) -0.00158(14)
Co2 0.0320(2) 0.02828(19) 0.02465(18) -0.00907(13) -0.00520(14) 0.00071(15)
O1W 0.0334(8) 0.0359(8) 0.0265(7) -0.0060(5) -0.0071(5) -0.0007(6)
O2W 0.0380(8) 0.0451(9) 0.0358(8) -0.0154(6) -0.0117(6) 0.0067(7)
O3W 0.0591(11) 0.0648(11) 0.0370(8) -0.0057(8) -0.0016(8) -0.0277(9)
N1 0.0360(9) 0.0424(9) 0.0202(7) -0.0027(6) 0.0017(6) -0.0167(7)
N2 0.0325(9) 0.0434(9) 0.0251(7) -0.0079(7) 0.0003(6) -0.0075(7)
O1 0.0479(9) 0.0543(9) 0.0203(6) -0.0082(6) 0.0019(6) -0.0233(7)
O2 0.0446(9) 0.0615(10) 0.0248(7) -0.0146(6) -0.0004(6) -0.0072(7)
O4 0.0457(9) 0.0450(9) 0.0409(8) -0.0196(7) -0.0137(7) 0.0062(7)
C1 0.0348(10) 0.0470(12) 0.0266(9) 0.0037(8) -0.0048(8) -0.0089(9)
C2 0.0327(10) 0.0405(11) 0.0270(9) 0.0006(7) -0.0005(7) -0.0052(8)
C3 0.0302(9) 0.0323(9) 0.0244(8) 0.0001(7) -0.0004(7) -0.0108(8)
C4 0.0374(11) 0.0356(10) 0.0264(9) 0.0004(7) -0.0039(7) -0.0053(8)
C5 0.0353(10) 0.0361(10) 0.0299(9) -0.0038(8) 0.0003(8) -0.0050(8)
C6 0.0357(11) 0.0367(10) 0.0341(10) -0.0073(8) -0.0007(8) -0.0026(8)
C7 0.0369(11) 0.0358(10) 0.0297(9) 0.0010(7) -0.0043(8) -0.0054(8)
C8 0.0276(9) 0.0327(9) 0.0246(8) -0.0011(7) -0.0001(7) -0.0093(7)
C9 0.0420(11) 0.0340(10) 0.0270(9) -0.0027(7) -0.0012(8) -0.0024(8)
C10 0.0423(12) 0.0405(11) 0.0265(9) 0.0002(8) -0.0050(8) -0.0019(9)
O3 0.0439(8) 0.0334(7) 0.0257(6) -0.0114(5) -0.0051(6) 0.0006(6)
O5 0.0530(9) 0.0340(7) 0.0315(7) -0.0133(6) -0.0102(6) 0.0035(7)
O6 0.0395(8) 0.0405(8) 0.0354(7) -0.0124(6) -0.0093(6) 0.0031(6)
C11 0.0383(11) 0.0309(9) 0.0263(9) -0.0097(7) 0.0010(8) -0.0043(8)
C12 0.0427(12) 0.0317(10) 0.0299(9) -0.0092(8) -0.0043(8) 0.0032(9)
C13 0.0335(10) 0.0287(9) 0.0286(9) -0.0073(7) -0.0021(7) -0.0030(8)
C14 0.0296(9) 0.0264(9) 0.0242(8) -0.0074(7) 0.0002(7) -0.0047(7)
C15 0.0385(11) 0.0350(10) 0.0195(8) -0.0074(7) -0.0039(7) -0.0032(8)
C16 0.0350(10) 0.0324(9) 0.0244(9) -0.0041(7) -0.0072(7) -0.0009(8)
C17 0.0281(9) 0.0274(9) 0.0240(8) -0.0076(7) 0.0002(7) -0.0058(7)
C18 0.0354(10) 0.0311(9) 0.0198(8) -0.0052(7) 0.0000(7) -0.0063(8)
C19 0.0346(10) 0.0287(9) 0.0231(8) -0.0026(7) -0.0041(7) -0.0026(8)
C20 0.0291(9) 0.0295(9) 0.0298(9) -0.0072(7) -0.0026(7) -0.0034(7)
C21 0.0366(10) 0.0280(9) 0.0296(9) -0.0071(7) -0.0025(8) -0.0002(8)
C22 0.0332(10) 0.0307(9) 0.0279(9) -0.0083(7) 0.0005(7) -0.0077(8)
O4W 0.0438(10) 0.0782(13) 0.0662(12) -0.0194(10) -0.0046(8) -0.0160(9)
O5W 0.0596(12) 0.0737(14) 0.0754(14) -0.0119(11) -0.0118(11) -0.0226(10)
O6W 0.0889(16) 0.0691(13) 0.0540(11) 0.0088(10) -0.0167(11) -0.0363(12)
O7W 0.168(3) 0.0647(14) 0.0883(17) 0.0174(12) -0.0621(18) -0.0260(16)

loop_
_atom_type_symbol
_atom_type_description
_atom_type_scat_dispersion_real
_atom_type_scat_dispersion_imag
_atom_type_scat_source
C C 0.0033 0.0016 'International Tables Vol C Tables 4.2.6.8 and 6.1.1.4'
H H 0.0000 0.0000 'International Tables Vol C Tables 4.2.6.8 and 6.1.1.4'
N N 0.0061 0.0033 'International Tables Vol C Tables 4.2.6.8 and 6.1.1.4'
O O 0.0106 0.0060 'International Tables Vol C Tables 4.2.6.8 and 6.1.1.4'
Co Co 0.3494 0.9721 'International Tables Vol C Tables 4.2.6.8 and 6.1.1.4'

loop_
_geom_angle_atom_site_label_1
_geom_angle_atom_site_label_2
_geom_angle_atom_site_label_3
_geom_angle
_geom_angle_site_symmetry_1
_geom_angle_site_symmetry_3
O3 Co1 O3 180.00(7) . 2_566
O3 Co1 O1 87.46(6) . 2_566
O3 Co1 O1 92.54(6) 2_566 2_566
O3 Co1 O1 92.54(6) . .
O3 Co1 O1 87.46(6) 2_566 .
O1 Co1 O1 180.00(6) 2_566 .
O3 Co1 O1W 89.83(6) . 2_566
O3 Co1 O1W 90.17(6) 2_566 2_566
O1 Co1 O1W 90.78(6) 2_566 2_566
O1 Co1 O1W 89.22(6) . 2_566
O3 Co1 O1W 90.17(6) . .
O3 Co1 O1W 89.83(6) 2_566 .
O1 Co1 O1W 89.22(6) 2_566 .
O1 Co1 O1W 90.78(6) . .
O1W Co1 O1W 180.0 2_566 .
O5 Co2 O5 180.00(7) . 2_735
O5 Co2 O2W 92.35(6) . 2_735
O5 Co2 O2W 87.65(6) 2_735 2_735
O5 Co2 O2W 87.65(6) . .
O5 Co2 O2W 92.35(6) 2_735 .
O2W Co2 O2W 180.00(7) 2_735 .
O5 Co2 O3W 86.79(7) . .
O5 Co2 O3W 93.21(7) 2_735 .
O2W Co2 O3W 91.36(7) 2_735 .
O2W Co2 O3W 88.64(7) . .
O5 Co2 O3W 93.21(7) . 2_735
O5 Co2 O3W 86.79(7) 2_735 2_735
O2W Co2 O3W 88.64(7) 2_735 2_735
O2W Co2 O3W 91.36(7) . 2_735
O3W Co2 O3W 180.00(8) . 2_735
Co1 O1W H1A 102(2) . .
Co1 O1W H1B 114(2) . .
H1A O1W H1B 110(3) . .
Co2 O2W H2A 102(2) . .
Co2 O2W H2B 125(2) . .
H2A O2W H2B 114(3) . .
Co2 O3W H3A 121(2) . .
Co2 O3W H3B 121(2) . .
H3A O3W H3B 118(3) . .
C5 N1 O1 119.14(16) . .
C5 N1 C1 121.08(16) . .
O1 N1 C1 119.78(16) . .
O2 N2 C6 119.63(16) . .
O2 N2 C10 120.34(17) . .
C6 N2 C10 120.03(16) . .
N1 O1 Co1 120.18(11) . .
N1 C1 C2 120.02(18) . .
N1 C1 H1 120.0 . .
C2 C1 H1 120.0 . .
C1 C2 C3 120.95(18) . .
C1 C2 H2 119.5 . .
C3 C2 H2 119.5 . .
C2 C3 C4 116.82(16) . .
C2 C3 C8 121.75(17) . .
C4 C3 C8 121.43(17) . .
C5 C4 C3 120.78(18) . .
C5 C4 H4 119.6 . .
C3 C4 H4 119.6 . .
N1 C5 C4 120.33(18) . .
N1 C5 H5 119.8 . .
C4 C5 H5 119.8 . .
N2 C6 C7 120.86(18) . .
N2 C6 H6 119.6 . .
C7 C6 H6 119.6 . .
C6 C7 C8 120.96(18) . .
C6 C7 H7 119.5 . .
C8 C7 H7 119.5 . .
C9 C8 C7 116.42(17) . .
C9 C8 C3 122.25(17) . .
C7 C8 C3 121.33(17) . .
C10 C9 C8 121.26(18) . .
C10 C9 H9 119.4 . .
C8 C9 H9 119.4 . .
N2 C10 C9 120.42(19) . .
N2 C10 H10 119.8 . .
C9 C10 H10 119.8 . .
C11 O3 Co1 131.54(13) . .
C22 O5 Co2 130.25(13) . .
O4 C11 O3 124.93(17) . .
O4 C11 C12 120.04(17) . .
O3 C11 C12 114.99(18) . .
C13 C12 C11 123.46(19) . .
C13 C12 H12 118.3 . .
C11 C12 H12 118.3 . .
C12 C13 C14 126.18(19) . .
C12 C13 H13 116.9 . .
C14 C13 H13 116.9 . .
C15 C14 C19 118.19(16) . .
C15 C14 C13 122.79(16) . .
C19 C14 C13 119.01(17) . .
C16 C15 C14 120.57(16) . .
C16 C15 H15 119.7 . .
C14 C15 H15 119.7 . .
C15 C16 C17 121.30(17) . .
C15 C16 H16 119.4 . .
C17 C16 H16 119.4 . .
C18 C17 C16 118.31(16) . .
C18 C17 C20 123.03(16) . .
C16 C17 C20 118.55(17) . .
C19 C18 C17 120.28(16) . .
C19 C18 H18 119.9 . .
C17 C18 H18 119.9 . .
C18 C19 C14 121.32(18) . .
C18 C19 H19 119.3 . .
C14 C19 H19 119.3 . .
C21 C20 C17 125.65(18) . .
C21 C20 H20 117.2 . .
C17 C20 H20 117.2 . .
C20 C21 C22 123.35(19) . .
C20 C21 H21 118.3 . .
C22 C21 H21 118.3 . .
O6 C22 O5 125.24(17) . .
O6 C22 C21 120.16(17) . .
O5 C22 C21 114.57(18) . .
H4A O4W H4B 96.5 . .
H5B O5W H5A 103(4) . .
H6B O6W H6A 101(4) . .
H7A O7W H7B 107.7 . .

loop_
_geom_bond_atom_site_label_1
_geom_bond_atom_site_label_2
_geom_bond_distance
_geom_bond_site_symmetry_2
Co1 O3 2.0796(13) .
Co1 O3 2.0796(13) 2_566
Co1 O1 2.0903(14) 2_566
Co1 O1 2.0903(14) .
Co1 O1W 2.0945(14) 2_566
Co1 O1W 2.0945(14) .
Co2 O5 2.0375(14) .
Co2 O5 2.0375(14) 2_735
Co2 O2W 2.0897(15) 2_735
Co2 O2W 2.0897(15) .
Co2 O3W 2.1564(18) .
Co2 O3W 2.1564(18) 2_735
O1W H1A 0.80(3) .
O1W H1B 0.73(3) .
O2W H2A 0.80(3) .
O2W H2B 0.81(3) .
O3W H3A 0.84(3) .
O3W H3B 0.79(3) .
N1 C5 1.339(3) .
N1 O1 1.3421(19) .
N1 C1 1.344(3) .
N2 O2 1.329(2) .
N2 C6 1.343(3) .
N2 C10 1.347(3) .
O4 C11 1.247(3) .
C1 C2 1.376(3) .
C1 H1 0.9300 .
C2 C3 1.390(3) .
C2 H2 0.9300 .
C3 C4 1.392(3) .
C3 C8 1.483(2) .
C4 C5 1.375(3) .
C4 H4 0.9300 .
C5 H5 0.9300 .
C6 C7 1.375(3) .
C6 H6 0.9300 .
C7 C8 1.390(3) .
C7 H7 0.9300 .
C8 C9 1.389(3) .
C9 C10 1.376(3) .
C9 H9 0.9300 .
C10 H10 0.9300 .
O3 C11 1.270(2) .
O5 C22 1.262(2) .
O6 C22 1.250(2) .
C11 C12 1.488(3) .
C12 C13 1.321(3) .
C12 H12 0.9300 .
C13 C14 1.466(2) .
C13 H13 0.9300 .
C14 C15 1.394(3) .
C14 C19 1.397(2) .
C15 C16 1.379(3) .
C15 H15 0.9300 .
C16 C17 1.397(2) .
C16 H16 0.9300 .
C17 C18 1.395(3) .
C17 C20 1.469(2) .
C18 C19 1.384(2) .
C18 H18 0.9300 .
C19 H19 0.9300 .
C20 C21 1.319(3) .
C20 H20 0.9300 .
C21 C22 1.489(3) .
C21 H21 0.9300 .
O4W H4A 0.8530 .
O4W H4B 0.9338 .
O5W H5B 0.90(4) .
O5W H5A 0.80(4) .
O6W H6B 0.88(4) .
O6W H6A 0.78(4) .
O7W H7A 0.8501 .
O7W H7B 0.8499 .

loop_
_geom_torsion_atom_site_label_1
_geom_torsion_atom_site_label_2
_geom_torsion_atom_site_label_3
_geom_torsion_atom_site_label_4
_geom_torsion
_geom_torsion_site_symmetry_1
C5 N1 O1 Co1 94.36(18) .
C1 N1 O1 Co1 -86.88(19) .
O3 Co1 O1 N1 34.93(14) .
O3 Co1 O1 N1 -145.07(14) 2_566
O1 Co1 O1 N1 -25(100) 2_566
O1W Co1 O1 N1 124.73(15) 2_566
O1W Co1 O1 N1 -55.27(15) .
C5 N1 C1 C2 -1.2(3) .
O1 N1 C1 C2 -179.90(17) .
N1 C1 C2 C3 0.6(3) .
C1 C2 C3 C4 0.5(3) .
C1 C2 C3 C8 -179.33(18) .
C2 C3 C4 C5 -0.9(3) .
C8 C3 C4 C5 178.86(18) .
O1 N1 C5 C4 179.44(17) .
C1 N1 C5 C4 0.7(3) .
C3 C4 C5 N1 0.4(3) .
O2 N2 C6 C7 -178.69(18) .
C10 N2 C6 C7 1.6(3) .
N2 C6 C7 C8 0.5(3) .
C6 C7 C8 C9 -2.0(3) .
C6 C7 C8 C3 178.01(18) .
C2 C3 C8 C9 -163.40(19) .
C4 C3 C8 C9 16.8(3) .
C2 C3 C8 C7 16.6(3) .
C4 C3 C8 C7 -163.16(18) .
C7 C8 C9 C10 1.3(3) .
C3 C8 C9 C10 -178.65(19) .
O2 N2 C10 C9 178.06(19) .
C6 N2 C10 C9 -2.3(3) .
C8 C9 C10 N2 0.8(3) .
O3 Co1 O3 C11 51(100) 2_566
O1 Co1 O3 C11 102.84(18) 2_566
O1 Co1 O3 C11 -77.16(18) .
O1W Co1 O3 C11 -166.38(18) 2_566
O1W Co1 O3 C11 13.62(18) .
O5 Co2 O5 C22 -154(100) 2_735
O2W Co2 O5 C22 -18.67(19) 2_735
O2W Co2 O5 C22 161.33(19) .
O3W Co2 O5 C22 -109.91(19) .
O3W Co2 O5 C22 70.09(19) 2_735
Co1 O3 C11 O4 -15.8(3) .
Co1 O3 C11 C12 161.79(14) .
O4 C11 C12 C13 22.4(3) .
O3 C11 C12 C13 -155.3(2) .
C11 C12 C13 C14 174.39(19) .
C12 C13 C14 C15 1.8(3) .
C12 C13 C14 C19 -179.4(2) .
C19 C14 C15 C16 -1.6(3) .
C13 C14 C15 C16 177.23(18) .
C14 C15 C16 C17 0.4(3) .
C15 C16 C17 C18 1.3(3) .
C15 C16 C17 C20 -175.01(18) .
C16 C17 C18 C19 -1.7(3) .
C20 C17 C18 C19 174.43(17) .
C17 C18 C19 C14 0.5(3) .
C15 C14 C19 C18 1.2(3) .
C13 C14 C19 C18 -177.68(17) .
C18 C17 C20 C21 -3.0(3) .
C16 C17 C20 C21 173.1(2) .
C17 C20 C21 C22 -173.85(18) .
Co2 O5 C22 O6 9.2(3) .
Co2 O5 C22 C21 -168.83(14) .
C20 C21 C22 O6 -8.9(3) .
C20 C21 C22 O5 169.2(2) .
